data_4108267
loop_
_publ_author_name
'Hiroyasu Furukawa'
'Jaheon Kim'
'Nathan W. Ockwig'
'Michael O'Keeffe'
'Omar M. Yaghi'

_publ_contact_author_address
; 
Department of Chemistry and Biochemistry
University of Caligornia-Los Angeles 
Los Angeles, CA 90095 
USA 
;
_publ_contact_author_email yaghi@chem.ucla.edu
_publ_contact_author_name 'Professor Omar M. Yaghi'
_publ_section_title
;
 Control of Vertex Geometry, Structure Dimensionality, Functionality, and
 Pore Metrics in the Reticular Synthesis of Crystalline Metal-Organic
 Frameworks and Polyhedra
;
_journal_name_full 'Journal of the American Chemical Society'
_journal_page_first 11650
_journal_page_last 11661
_journal_paper_doi 10.1021/ja803783c
_journal_volume 130
_journal_year 2008
_chemical_formula_moiety 'C436 H556 Cu24 N28 O168'
_chemical_formula_sum 'C436 H556 Cu24 N28 O168'
_chemical_formula_weight 10402.05
_chemical_name_common MOP-23
_chemical_name_systematic
; 
 ? 
;
_space_group_IT_number 64
_symmetry_cell_setting orthorhombic
_symmetry_space_group_name_Hall '-C 2ac 2'
_symmetry_space_group_name_H-M 'C m c e'
_atom_sites_solution_primary direct
_atom_sites_solution_secondary difmap
_audit_creation_method SHELXL-97
_cell_angle_alpha 90.00
_cell_angle_beta 90.00
_cell_angle_gamma 90.00
_cell_formula_units_Z 4
_cell_length_a 44.289(2)
_cell_length_b 39.490(2)
_cell_length_c 37.176(2)
_cell_measurement_reflns_used 7447
_cell_measurement_temperature 153(2)
_cell_measurement_theta_max 19.69
_cell_measurement_theta_min 2.18
_cell_volume 65020(6)
_computing_cell_refinement 'Bruker SAINT'
_computing_data_collection 'Bruker SMART'
_computing_data_reduction 'Bruker SAINT'
_computing_molecular_graphics 'Bruker SHELXTL'
_computing_publication_material 'Bruker SHELXTL'
_computing_structure_refinement 'SHELXL-97 (Sheldrick, 1997)'
_computing_structure_solution 'SHELXS-97 (Sheldrick, 1990)'
_diffrn_ambient_temperature 153(2)
_diffrn_measured_fraction_theta_full 1.000
_diffrn_measured_fraction_theta_max 1.000
_diffrn_measurement_device_type 'Bruker SMART APEX'
_diffrn_measurement_method 'phi and omega scans'
_diffrn_radiation_monochromator graphite
_diffrn_radiation_source 'fine-focus sealed tube'
_diffrn_radiation_type MoK\a
_diffrn_radiation_wavelength 0.71073
_diffrn_reflns_av_R_equivalents 0.1311
_diffrn_reflns_av_sigmaI/netI 0.1145
_diffrn_reflns_limit_h_max 44
_diffrn_reflns_limit_h_min -38
_diffrn_reflns_limit_k_max 39
_diffrn_reflns_limit_k_min -38
_diffrn_reflns_limit_l_max 37
_diffrn_reflns_limit_l_min -36
_diffrn_reflns_number 118108
_diffrn_reflns_theta_full 20.82
_diffrn_reflns_theta_max 20.82
_diffrn_reflns_theta_min 0.88
_diffrn_standards_decay_% none
_exptl_absorpt_coefficient_mu 0.835
_exptl_absorpt_correction_type empirical
_exptl_absorpt_process_details
;
SADABS; Sheldrick, 1996
ratio of minimum to maximum apparent transmission:  0.443186 
;
_exptl_crystal_colour blue
_exptl_crystal_density_diffrn 1.063
_exptl_crystal_description prismatic
_exptl_crystal_F_000 21632
_exptl_crystal_size_max 0.24
_exptl_crystal_size_mid 0.16
_exptl_crystal_size_min 0.10
_refine_diff_density_max 0.881
_refine_diff_density_min -0.490
_refine_diff_density_rms 0.087
_refine_ls_extinction_method none
_refine_ls_goodness_of_fit_ref 0.864
_refine_ls_hydrogen_treatment mixed
_refine_ls_matrix_type full
_refine_ls_number_parameters 1054
_refine_ls_number_reflns 17319
_refine_ls_number_restraints 9
_refine_ls_restrained_S_all 0.865
_refine_ls_R_factor_all 0.1497
_refine_ls_R_factor_gt 0.0843
_refine_ls_shift/su_max 0.019
_refine_ls_shift/su_mean 0.001
_refine_ls_structure_factor_coef Fsqd
_refine_ls_weighting_details 'calc w=1/[\s^2^(Fo^2^)+(0.1319P)^2^+0.0000P] where P=(Fo^2^+2Fc^2^)/3'
_refine_ls_weighting_scheme calc
_refine_ls_wR_factor_gt 0.2026
_refine_ls_wR_factor_ref 0.2282
_reflns_number_gt 7839
_reflns_number_total 17319
_reflns_threshold_expression >2sigma(I)
_cod_data_source_file ja803783c_si_005.cif
_cod_data_source_block MOP-23
_cod_depositor_comments
;

2021-08-28
Space group name changed to comply with IUCR recomendations
                 miguel
;
_cod_original_sg_symbol_H-M 'C m c a'
_cod_original_cell_volume 65021(6)
_cod_database_code 4108267

loop_
_symmetry_equiv_pos_as_xyz
'x, y, z'
'-x, -y+1/2, z+1/2'
'-x, y+1/2, -z+1/2'
'x, -y, -z'
'x+1/2, y+1/2, z'
'-x+1/2, -y+1, z+1/2'
'-x+1/2, y+1, -z+1/2'
'x+1/2, -y+1/2, -z'
'-x, -y, -z'
'x, y-1/2, -z-1/2'
'x, -y-1/2, z-1/2'
'-x, y, z'
'-x+1/2, -y+1/2, -z'
'x+1/2, y, -z-1/2'
'x+1/2, -y, z-1/2'
'-x+1/2, y+1/2, z'

loop_
_atom_site_label
_atom_site_type_symbol
_atom_site_fract_x
_atom_site_fract_y
_atom_site_fract_z
_atom_site_U_iso_or_equiv
_atom_site_adp_type
_atom_site_occupancy
_atom_site_symmetry_multiplicity
_atom_site_calc_flag
_atom_site_refinement_flags
Cu1 Cu 0.29312(3) 0.5000 0.5000 0.0835(6) Uani 1 2 d S
Cu2 Cu 0.23341(3) 0.5000 0.5000 0.0775(6) Uani 1 2 d S
Cu3 Cu 0.14682(3) 0.37131(3) 0.77552(4) 0.0846(4) Uani 1 1 d .
Cu4 Cu 0.11489(3) 0.39487(3) 0.72081(4) 0.0881(5) Uani 1 1 d .
Cu5 Cu 0.14736(2) 0.21493(3) 0.46824(4) 0.0810(5) Uani 1 1 d .
Cu6 Cu 0.11713(2) 0.27198(3) 0.47726(4) 0.0796(4) Uani 1 1 d .
Cu7 Cu 0.0000 0.34540(4) 0.19304(6) 0.0941(6) Uani 1 2 d S
Cu8 Cu 0.0000 0.37876(4) 0.25507(5) 0.0834(6) Uani 1 2 d S
O1 O 0.28888(14) 0.48703(15) 0.5492(2) 0.106(3) Uani 1 1 d .
O2 O 0.23725(14) 0.48738(16) 0.5493(2) 0.100(2) Uani 1 1 d .
O3 O 0.18154(15) 0.38770(18) 0.7473(2) 0.098(2) Uani 1 1 d .
O4 O 0.15301(15) 0.41063(15) 0.70069(19) 0.093(2) Uani 1 1 d .
O5 O 0.15097(12) 0.21416(13) 0.5177(2) 0.075(2) Uani 1 1 d .
O6 O 0.12680(14) 0.26558(15) 0.5259(2) 0.095(3) Uani 1 1 d .
O7 O 0.14692(15) 0.32975(16) 0.7475(2) 0.099(2) Uani 1 1 d .
O8 O 0.12336(16) 0.35095(17) 0.6977(2) 0.100(2) Uani 1 1 d .
O9 O 0.28938(13) 0.45251(14) 0.48572(19) 0.090(2) Uani 1 1 d .
O10 O 0.23796(14) 0.45276(15) 0.48561(19) 0.089(2) Uani 1 1 d .
O11 O 0.18398(12) 0.24332(15) 0.46583(18) 0.084(2) Uani 1 1 d .
O12 O 0.15723(13) 0.29226(13) 0.47010(19) 0.085(2) Uani 1 1 d .
O13 O 0.14239(16) 0.41610(17) 0.7955(2) 0.100(2) Uani 1 1 d .
O14 O 0.11276(15) 0.43544(15) 0.7513(2) 0.084(2) Uani 1 1 d .
O15 O 0.03208(15) 0.62072(18) 0.8187(2) 0.096(2) Uani 1 1 d .
O16 O 0.03128(16) 0.59320(15) 0.7669(2) 0.084(2) Uani 1 1 d .
O17 O 0.03108(15) 0.31765(15) 0.2172(2) 0.090(2) Uani 1 1 d .
O18 O 0.03165(15) 0.34637(15) 0.2691(2) 0.095(2) Uani 1 1 d .
O19 O 0.13961(15) 0.22522(17) 0.4177(2) 0.102(3) Uani 1 1 d .
O20 O 0.11048(13) 0.27215(14) 0.4280(2) 0.085(2) Uani 1 1 d .
O21 O 0.10761(16) 0.35944(17) 0.7958(2) 0.120(3) Uani 1 1 d .
O22 O 0.08075(15) 0.37363(19) 0.7465(3) 0.101(3) Uani 1 1 d .
O23 O 0.10801(14) 0.19375(15) 0.4702(2) 0.100(3) Uani 1 1 d .
O24 O 0.08197(13) 0.24174(17) 0.4812(2) 0.104(3) Uani 1 1 d .
C1 C 0.2356(2) 0.4572(2) 0.6183(3) 0.079(3) Uani 1 1 d .
H1A H 0.2169 0.4642 0.6083 0.095 Uiso 1 1 calc R
C2 C 0.2618(2) 0.4675(3) 0.5989(4) 0.098(4) Uani 1 1 d .
C3 C 0.2890(3) 0.4575(4) 0.6186(4) 0.172(7) Uani 1 1 d .
H3A H 0.3078 0.4662 0.6104 0.206 Uiso 1 1 calc R
C4 C 0.2894(3) 0.4360(6) 0.6487(4) 0.238(11) Uani 1 1 d .
H4A H 0.3076 0.4271 0.6583 0.286 Uiso 1 1 calc R
C5 C 0.2603(3) 0.4073(5) 0.6936(5) 0.225(10) Uani 1 1 d .
H5A H 0.2790 0.3987 0.7022 0.270 Uiso 1 1 calc R
C6 C 0.2330(3) 0.3978(4) 0.7122(3) 0.147(6) Uani 1 1 d .
H6A H 0.2330 0.3827 0.7321 0.177 Uiso 1 1 calc R
C7 C 0.2067(2) 0.4124(3) 0.6988(3) 0.108(4) Uani 1 1 d .
C8 C 0.2066(2) 0.4293(2) 0.6670(3) 0.075(3) Uani 1 1 d .
H8A H 0.1878 0.4351 0.6564 0.090 Uiso 1 1 calc R
C9 C 0.2337(3) 0.4388(3) 0.6493(3) 0.096(4) Uani 1 1 d .
C10 C 0.2608(3) 0.4284(4) 0.6637(4) 0.137(5) Uani 1 1 d .
C11 C 0.2623(2) 0.4815(2) 0.5604(3) 0.064(3) Uani 1 1 d .
C12 C 0.17632(18) 0.3989(2) 0.7193(3) 0.056(3) Uani 1 1 d .
C13 C 0.13973(17) 0.2650(2) 0.5995(4) 0.074(3) Uani 1 1 d .
H13A H 0.1286 0.2830 0.5890 0.089 Uiso 1 1 calc R
C14 C 0.1477(2) 0.2386(2) 0.5764(4) 0.086(4) Uani 1 1 d .
C15 C 0.1644(2) 0.2115(3) 0.5946(4) 0.094(4) Uani 1 1 d .
H15A H 0.1709 0.1925 0.5811 0.113 Uiso 1 1 calc R
C16 C 0.1708(3) 0.2130(3) 0.6312(4) 0.107(4) Uani 1 1 d .
H16A H 0.1805 0.1940 0.6419 0.128 Uiso 1 1 calc R
C17 C 0.1697(3) 0.2441(3) 0.6900(4) 0.106(4) Uani 1 1 d .
H17A H 0.1795 0.2258 0.7018 0.127 Uiso 1 1 calc R
C18 C 0.1626(3) 0.2715(3) 0.7102(3) 0.103(4) Uani 1 1 d .
H18A H 0.1685 0.2733 0.7347 0.123 Uiso 1 1 calc R
C19 C 0.1457(2) 0.2979(2) 0.6928(3) 0.072(3) Uani 1 1 d .
C20 C 0.1389(2) 0.2946(2) 0.6583(4) 0.069(3) Uani 1 1 d .
H20A H 0.1277 0.3125 0.6477 0.083 Uiso 1 1 calc R
C21 C 0.1463(2) 0.2680(3) 0.6365(3) 0.071(3) Uani 1 1 d .
C22 C 0.1639(2) 0.2406(3) 0.6536(4) 0.084(3) Uani 1 1 d .
C23 C 0.1424(2) 0.2401(3) 0.5366(3) 0.071(3) Uani 1 1 d .
C24 C 0.1398(3) 0.3292(2) 0.7136(3) 0.071(3) Uani 1 1 d .
C25 C 0.2378(2) 0.3841(2) 0.4739(3) 0.081(3) Uani 1 1 d .
H25A H 0.2194 0.3964 0.4751 0.098 Uiso 1 1 calc R
C26 C 0.2637(2) 0.4006(2) 0.4762(3) 0.072(3) Uani 1 1 d .
C27 C 0.2911(2) 0.3845(2) 0.4753(3) 0.094(3) Uani 1 1 d .
H27A H 0.3093 0.3972 0.4771 0.113 Uiso 1 1 calc R
C28 C 0.2923(2) 0.3491(3) 0.4717(3) 0.085(3) Uani 1 1 d .
H28A H 0.3113 0.3379 0.4709 0.102 Uiso 1 1 calc R
C29 C 0.2652(2) 0.2938(2) 0.4663(3) 0.089(3) Uani 1 1 d .
H29A H 0.2836 0.2815 0.4647 0.107 Uiso 1 1 calc R
C30 C 0.2388(2) 0.2773(2) 0.4658(2) 0.074(3) Uani 1 1 d .
H30A H 0.2390 0.2533 0.4643 0.089 Uiso 1 1 calc R
C31 C 0.2103(2) 0.2939(2) 0.4676(3) 0.082(3) Uani 1 1 d .
C32 C 0.2101(2) 0.3292(2) 0.4694(3) 0.094(4) Uani 1 1 d .
H32A H 0.1913 0.3407 0.4704 0.113 Uiso 1 1 calc R
C33 C 0.23700(19) 0.3484(2) 0.4698(3) 0.076(3) Uani 1 1 d .
C34 C 0.2656(2) 0.3300(2) 0.4692(3) 0.080(3) Uani 1 1 d .
C35 C 0.2633(2) 0.43984(19) 0.4845(2) 0.062(3) Uani 1 1 d .
C36 C 0.17992(19) 0.2744(2) 0.4699(2) 0.054(2) Uani 1 1 d .
C37 C 0.0987(2) 0.4928(3) 0.7874(3) 0.091(4) Uani 1 1 d .
H37A H 0.0898 0.4896 0.7644 0.109 Uiso 1 1 calc R
C38 C 0.1186(3) 0.4693(3) 0.8004(4) 0.099(4) Uani 1 1 d .
C39 C 0.1310(3) 0.4745(3) 0.8347(5) 0.116(5) Uani 1 1 d .
H39A H 0.1447 0.4579 0.8434 0.139 Uiso 1 1 calc R
C40 C 0.1250(3) 0.5015(4) 0.8565(4) 0.139(5) Uani 1 1 d .
H40A H 0.1341 0.5036 0.8795 0.167 Uiso 1 1 calc R
C41 C 0.0961(3) 0.5572(3) 0.8636(3) 0.131(5) Uani 1 1 d .
H41A H 0.1062 0.5606 0.8858 0.158 Uiso 1 1 calc R
C42 C 0.0755(3) 0.5797(3) 0.8523(4) 0.122(4) Uani 1 1 d .
H42A H 0.0697 0.5984 0.8668 0.146 Uiso 1 1 calc R
C43 C 0.0622(3) 0.5738(3) 0.8158(4) 0.106(4) Uani 1 1 d .
C44 C 0.0697(2) 0.5466(3) 0.7943(3) 0.086(3) Uani 1 1 d .
H44A H 0.0611 0.5442 0.7710 0.103 Uiso 1 1 calc R
C45 C 0.0912(2) 0.5217(3) 0.8079(3) 0.077(3) Uani 1 1 d .
C46 C 0.1030(3) 0.5280(3) 0.8424(4) 0.107(4) Uani 1 1 d .
C47 C 0.1240(3) 0.4357(2) 0.7817(3) 0.071(3) Uani 1 1 d .
C48 C 0.0385(3) 0.5986(2) 0.7977(3) 0.071(3) Uani 1 1 d .
C49 C 0.0688(2) 0.2994(2) 0.2991(4) 0.074(3) Uani 1 1 d .
H49A H 0.0613 0.3177 0.3131 0.089 Uiso 1 1 calc R
C50 C 0.0607(2) 0.2972(3) 0.2634(4) 0.085(4) Uani 1 1 d .
C51 C 0.0721(2) 0.2725(3) 0.2418(3) 0.088(3) Uani 1 1 d .
H51A H 0.0666 0.2716 0.2171 0.105 Uiso 1 1 calc R
C52 C 0.0925(3) 0.2477(3) 0.2562(4) 0.096(4) Uani 1 1 d .
H52A H 0.1008 0.2307 0.2411 0.116 Uiso 1 1 calc R
C53 C 0.1193(3) 0.2235(2) 0.3090(4) 0.100(4) Uani 1 1 d .
H53A H 0.1269 0.2054 0.2948 0.120 Uiso 1 1 calc R
C54 C 0.1262(2) 0.2251(2) 0.3441(3) 0.068(3) Uani 1 1 d .
H54A H 0.1394 0.2083 0.3533 0.082 Uiso 1 1 calc R
C55 C 0.1154(2) 0.2500(2) 0.3686(3) 0.063(3) Uani 1 1 d .
C56 C 0.0958(2) 0.2743(2) 0.3534(3) 0.069(3) Uani 1 1 d .
H56A H 0.0871 0.2913 0.3683 0.083 Uiso 1 1 calc R
C57 C 0.0890(2) 0.2737(2) 0.3167(3) 0.069(3) Uani 1 1 d .
C58 C 0.1000(2) 0.2492(2) 0.2925(4) 0.081(3) Uani 1 1 d .
C59 C 0.0375(2) 0.3229(2) 0.2492(2) 0.045(2) Uani 1 1 d .
C60 C 0.12042(19) 0.2495(3) 0.4076(3) 0.065(3) Uani 1 1 d .
C61 C 0.0283(2) 0.3622(2) 0.7811(3) 0.088(3) Uani 1 1 d .
H61A H 0.0285 0.3730 0.7582 0.106 Uiso 1 1 calc R
C62 C 0.0546(3) 0.3538(3) 0.7976(4) 0.105(4) Uani 1 1 d .
C63 C 0.0547(3) 0.3406(3) 0.8326(4) 0.116(5) Uani 1 1 d .
H63A H 0.0737 0.3368 0.8439 0.139 Uiso 1 1 calc R
C64 C 0.0297(3) 0.3332(3) 0.8509(4) 0.124(4) Uani 1 1 d .
H64A H 0.0308 0.3242 0.8746 0.149 Uiso 1 1 calc R
C65 C 0.0000 0.3393(4) 0.8334(6) 0.126(7) Uani 1 2 d S
C66 C 0.0000 0.3546(4) 0.7984(4) 0.103(6) Uani 1 2 d S
C67 C 0.0843(2) 0.3664(3) 0.7781(4) 0.074(3) Uani 1 1 d .
C68 C 0.0280(2) 0.2078(2) 0.4777(3) 0.095(4) Uani 1 1 d .
H68A H 0.0278 0.2316 0.4814 0.115 Uiso 1 1 calc R
C69 C 0.0555(2) 0.1921(3) 0.4743(3) 0.101(4) Uani 1 1 d .
C70 C 0.0552(3) 0.1581(4) 0.4670(4) 0.160(6) Uani 1 1 d .
H70A H 0.0740 0.1467 0.4641 0.192 Uiso 1 1 calc R
C71 C 0.0293(3) 0.1403(3) 0.4636(4) 0.162(6) Uani 1 1 d .
H71A H 0.0302 0.1168 0.4581 0.194 Uiso 1 1 calc R
C72 C 0.0000 0.1568(5) 0.4683(6) 0.148(8) Uani 1 2 d S
C73 C 0.0000 0.1908(3) 0.4761(4) 0.087(5) Uani 1 2 d S
C74 C 0.0851(2) 0.2124(2) 0.4724(2) 0.057(2) Uani 1 1 d .
O1S O 0.16711(16) 0.16700(16) 0.4553(2) 0.094(2) Uani 1 1 d D
N1S N 0.1498(4) 0.1201(3) 0.4164(4) 0.195(6) Uani 1 1 d D
C1S C 0.1543(3) 0.1530(4) 0.4318(5) 0.270(15) Uani 1 1 d D
H1SA H 0.1432 0.1691 0.4183 0.324 Uiso 1 1 calc R
C2S C 0.1620(7) 0.1001(8) 0.4463(7) 0.47(3) Uani 1 1 d D
H2SA H 0.1576 0.0756 0.4437 0.560 Uiso 1 1 calc R
H2SB H 0.1548 0.1083 0.4700 0.560 Uiso 1 1 calc R
C3S C 0.1956(8) 0.1084(5) 0.4399(9) 0.68(6) Uani 1 1 d D
H3SA H 0.2077 0.0987 0.4594 1.020 Uiso 1 1 calc R
H3SB H 0.1984 0.1330 0.4394 1.020 Uiso 1 1 calc R
H3SC H 0.2020 0.0987 0.4169 1.020 Uiso 1 1 calc R
C4S C 0.1356(5) 0.1200(7) 0.3810(5) 0.266(14) Uani 1 1 d D
H4SA H 0.1481 0.1081 0.3629 0.319 Uiso 1 1 calc R
H4SB H 0.1311 0.1432 0.3726 0.319 Uiso 1 1 calc R
C5S C 0.1066(6) 0.1001(6) 0.3902(6) 0.38(2) Uani 1 1 d D
H5SA H 0.0948 0.0965 0.3682 0.572 Uiso 1 1 calc R
H5SB H 0.0946 0.1130 0.4076 0.572 Uiso 1 1 calc R
H5SC H 0.1120 0.0782 0.4007 0.572 Uiso 1 1 calc R
O2S O 0.3416(2) 0.5000 0.5000 0.121(4) Uani 1 2 d SD
N2S N 0.3938(4) 0.5000 0.5000 0.298(17) Uani 1 2 d SD
C6S C 0.3641(3) 0.4914(7) 0.4853(6) 0.275(12) Uiso 1 1 d D
C7S C 0.4098(6) 0.4840(6) 0.4694(5) 0.290(12) Uiso 1 1 d D
O1W O 0.1842(2) 0.5000 0.5000 0.098(3) Uani 1 2 d S
O2W O 0.17600(16) 0.34791(17) 0.81642(18) 0.109(2) Uani 1 1 d .
O3W O 0.08818(17) 0.41456(18) 0.6748(2) 0.136(3) Uani 1 1 d .
O4W O 0.09278(16) 0.31925(17) 0.4885(2) 0.122(3) Uani 1 1 d .
O5W O 0.0000 0.3188(2) 0.1439(3) 0.140(4) Uani 1 2 d S
O6W O 0.0000 0.4061(2) 0.3080(3) 0.132(4) Uani 1 2 d S

loop_
_atom_site_aniso_label
_atom_site_aniso_U_11
_atom_site_aniso_U_22
_atom_site_aniso_U_33
_atom_site_aniso_U_23
_atom_site_aniso_U_13
_atom_site_aniso_U_12
Cu1 0.0272(9) 0.0642(10) 0.1591(19) 0.0349(12) 0.000 0.000
Cu2 0.0262(9) 0.0570(10) 0.1495(18) 0.0275(11) 0.000 0.000
Cu3 0.0479(8) 0.0782(8) 0.1276(11) 0.0147(8) -0.0047(7) 0.0085(6)
Cu4 0.0523(8) 0.0728(8) 0.1392(12) 0.0093(8) -0.0136(8) 0.0106(6)
Cu5 0.0409(7) 0.0557(7) 0.1463(14) -0.0084(7) -0.0072(8) 0.0155(6)
Cu6 0.0385(7) 0.0572(7) 0.1430(14) -0.0087(8) -0.0168(8) 0.0162(5)
Cu7 0.0760(13) 0.0673(11) 0.1392(18) -0.0160(11) 0.000 0.000
Cu8 0.0731(12) 0.0598(10) 0.1174(16) -0.0078(10) 0.000 0.000
O1 0.021(4) 0.081(5) 0.214(9) 0.013(5) -0.014(5) -0.009(3)
O2 0.018(4) 0.104(5) 0.176(8) 0.025(5) -0.002(4) 0.007(4)
O3 0.045(4) 0.141(6) 0.108(7) 0.031(5) -0.019(5) 0.014(4)
O4 0.069(5) 0.075(4) 0.135(6) 0.004(4) 0.001(5) 0.016(4)
O5 0.051(4) 0.047(3) 0.129(7) -0.017(4) 0.020(4) 0.012(3)
O6 0.028(4) 0.068(4) 0.189(9) -0.007(5) 0.036(5) 0.021(3)
O7 0.075(5) 0.096(5) 0.126(7) 0.035(5) 0.001(5) 0.007(4)
O8 0.088(5) 0.079(5) 0.133(7) 0.014(5) -0.013(5) 0.013(4)
O9 0.029(4) 0.067(4) 0.176(7) 0.031(4) -0.004(4) 0.002(3)
O10 0.032(4) 0.074(4) 0.161(7) 0.031(4) -0.006(4) 0.012(3)
O11 0.044(4) 0.052(4) 0.157(7) -0.014(4) 0.012(4) 0.012(3)
O12 0.032(4) 0.049(4) 0.174(7) -0.008(4) -0.020(4) 0.029(3)
O13 0.067(5) 0.080(5) 0.152(7) 0.033(5) -0.008(4) 0.020(4)
O14 0.066(5) 0.066(4) 0.121(7) 0.003(5) -0.008(5) 0.013(3)
O15 0.082(5) 0.079(5) 0.128(7) 0.009(5) -0.021(4) 0.014(4)
O16 0.111(6) 0.054(4) 0.086(6) -0.020(4) -0.007(5) 0.012(4)
O17 0.099(6) 0.082(5) 0.089(6) 0.006(4) 0.015(5) 0.001(4)
O18 0.106(6) 0.042(4) 0.136(6) -0.026(4) -0.002(5) 0.003(4)
O19 0.051(5) 0.093(5) 0.162(8) -0.040(5) -0.010(4) 0.024(4)
O20 0.064(5) 0.052(4) 0.138(7) -0.021(4) 0.007(4) 0.028(3)
O21 0.042(5) 0.104(5) 0.214(9) 0.055(5) -0.004(5) 0.016(4)
O22 0.044(4) 0.101(5) 0.159(8) -0.016(6) 0.009(6) -0.010(4)
O23 0.032(4) 0.069(4) 0.200(8) -0.013(4) -0.009(4) 0.028(4)
O24 0.036(4) 0.069(4) 0.207(8) -0.049(5) -0.003(4) 0.010(3)
C1 0.027(6) 0.108(8) 0.102(9) 0.031(7) 0.002(6) 0.008(5)
C2 0.023(6) 0.115(9) 0.156(12) 0.000(8) -0.006(7) 0.002(6)
C3 0.039(8) 0.32(2) 0.157(14) 0.072(14) 0.023(9) -0.003(10)
C4 0.051(9) 0.52(3) 0.145(13) 0.207(18) 0.018(9) 0.031(13)
C5 0.052(9) 0.41(3) 0.214(17) 0.214(19) 0.023(10) 0.039(12)
C6 0.063(9) 0.294(18) 0.085(9) 0.080(10) -0.015(8) 0.019(10)
C7 0.056(8) 0.180(12) 0.087(9) 0.063(9) -0.004(7) 0.023(8)
C8 0.032(6) 0.104(7) 0.089(9) 0.021(7) -0.002(6) 0.015(5)
C9 0.051(8) 0.142(10) 0.097(10) 0.042(8) -0.001(8) 0.016(7)
C10 0.053(9) 0.238(15) 0.121(11) 0.110(11) 0.011(8) -0.003(9)
C11 0.038(7) 0.060(6) 0.096(9) 0.062(5) -0.008(6) -0.020(5)
C12 0.018(5) 0.087(7) 0.061(8) -0.019(6) -0.029(6) 0.017(5)
C13 0.019(5) 0.071(7) 0.133(11) 0.003(7) 0.007(6) 0.012(5)
C14 0.035(6) 0.037(6) 0.186(14) 0.013(8) 0.045(7) 0.023(5)
C15 0.056(7) 0.079(8) 0.147(12) -0.024(8) 0.035(8) 0.001(6)
C16 0.096(10) 0.092(9) 0.132(12) 0.012(10) -0.003(9) 0.039(7)
C17 0.120(10) 0.106(10) 0.092(11) 0.003(8) -0.031(8) 0.047(8)
C18 0.123(10) 0.083(8) 0.102(10) -0.010(8) -0.025(8) 0.020(8)
C19 0.077(8) 0.067(7) 0.072(9) 0.005(7) -0.009(7) 0.010(6)
C20 0.057(7) 0.061(7) 0.090(10) 0.004(7) 0.002(6) 0.011(5)
C21 0.058(7) 0.071(8) 0.084(9) 0.024(8) 0.017(7) -0.002(6)
C22 0.065(7) 0.070(8) 0.118(12) -0.006(8) 0.013(8) 0.005(6)
C23 0.031(6) 0.152(12) 0.029(7) -0.031(7) -0.006(5) -0.025(7)
C24 0.118(10) 0.064(7) 0.030(7) 0.008(6) -0.007(6) 0.028(6)
C25 0.043(7) 0.053(6) 0.148(10) 0.025(6) -0.014(6) 0.010(5)
C26 0.023(6) 0.060(6) 0.134(9) 0.007(6) -0.007(6) 0.009(5)
C27 0.050(7) 0.070(7) 0.163(11) 0.033(7) -0.001(7) -0.001(6)
C28 0.048(7) 0.079(8) 0.129(10) 0.036(7) -0.025(6) 0.000(6)
C29 0.036(7) 0.066(7) 0.166(11) 0.017(7) -0.003(7) 0.020(5)
C30 0.054(7) 0.077(7) 0.090(8) 0.031(6) -0.014(6) 0.025(6)
C31 0.048(7) 0.053(6) 0.144(10) 0.022(6) -0.009(6) 0.024(5)
C32 0.030(6) 0.068(7) 0.185(12) 0.016(7) -0.026(6) 0.022(5)
C33 0.032(6) 0.054(6) 0.143(10) 0.012(6) -0.010(6) 0.025(5)
C34 0.054(7) 0.056(6) 0.131(9) 0.011(6) -0.001(6) 0.010(6)
C35 0.040(7) 0.037(5) 0.108(8) 0.048(5) -0.009(6) -0.005(5)
C36 0.043(6) 0.044(6) 0.076(7) -0.012(5) -0.038(5) -0.006(5)
C37 0.038(6) 0.077(8) 0.157(12) 0.022(8) -0.004(7) -0.002(6)
C38 0.051(8) 0.151(14) 0.095(10) 0.022(9) -0.008(7) -0.014(8)
C39 0.119(11) 0.060(7) 0.170(15) -0.006(8) 0.010(11) 0.040(7)
C40 0.097(11) 0.179(14) 0.143(13) 0.052(12) -0.004(9) 0.034(11)
C41 0.161(14) 0.114(10) 0.119(11) -0.024(9) -0.034(10) 0.061(10)
C42 0.158(14) 0.122(11) 0.086(11) 0.004(9) -0.016(9) 0.014(10)
C43 0.114(11) 0.068(8) 0.135(13) 0.004(8) 0.044(9) 0.000(8)
C44 0.070(8) 0.062(7) 0.125(10) 0.009(7) -0.022(7) -0.003(6)
C45 0.066(8) 0.075(8) 0.089(10) -0.008(7) -0.007(7) 0.003(6)
C46 0.099(10) 0.089(9) 0.134(13) 0.004(9) 0.019(9) 0.019(8)
C47 0.096(10) 0.045(6) 0.071(9) -0.033(7) 0.019(7) 0.019(6)
C48 0.118(10) 0.012(5) 0.082(9) -0.022(6) 0.008(8) 0.008(5)
C49 0.064(7) 0.040(6) 0.117(10) -0.019(6) 0.023(7) 0.011(5)
C50 0.087(9) 0.069(8) 0.097(10) -0.044(8) 0.026(8) -0.020(7)
C51 0.084(8) 0.093(8) 0.086(9) -0.022(8) 0.012(7) -0.005(7)
C52 0.119(10) 0.091(9) 0.079(10) -0.004(7) 0.013(8) 0.019(8)
C53 0.138(11) 0.048(6) 0.114(11) -0.002(7) 0.048(9) 0.024(7)
C54 0.053(6) 0.068(7) 0.083(8) -0.012(7) 0.008(6) -0.002(5)
C55 0.049(6) 0.039(5) 0.102(9) -0.023(6) 0.027(6) 0.001(5)
C56 0.053(6) 0.052(6) 0.102(10) -0.033(6) 0.011(6) 0.012(5)
C57 0.063(7) 0.061(7) 0.083(9) -0.029(7) 0.004(6) -0.002(6)
C58 0.078(8) 0.048(7) 0.118(11) -0.004(8) 0.012(8) 0.006(6)
C59 0.092(7) 0.034(5) 0.009(5) -0.011(5) 0.004(5) 0.014(5)
C60 0.023(5) 0.124(9) 0.049(8) -0.054(7) -0.010(5) -0.010(6)
C61 0.039(6) 0.085(7) 0.140(10) 0.034(7) 0.014(8) 0.008(6)
C62 0.073(10) 0.129(10) 0.114(11) 0.079(8) 0.017(8) 0.011(7)
C63 0.065(9) 0.152(11) 0.131(13) 0.034(9) 0.026(8) -0.037(8)
C64 0.115(12) 0.127(10) 0.131(12) 0.025(8) -0.042(11) -0.006(9)
C65 0.064(13) 0.114(13) 0.20(2) 0.046(14) 0.000 0.000
C66 0.14(2) 0.085(11) 0.081(13) 0.070(9) 0.000 0.000
C67 0.047(8) 0.088(8) 0.086(9) -0.024(7) -0.002(8) 0.021(6)
C68 0.030(6) 0.080(7) 0.176(11) -0.042(7) -0.005(7) 0.016(6)
C69 0.067(9) 0.056(7) 0.180(12) -0.047(7) -0.006(8) 0.007(6)
C70 0.036(8) 0.155(14) 0.289(19) -0.080(12) 0.003(9) -0.028(8)
C71 0.095(11) 0.084(8) 0.31(2) -0.045(10) 0.003(12) 0.049(9)
C72 0.059(12) 0.099(14) 0.29(3) -0.025(15) 0.000 0.000
C73 0.027(9) 0.050(9) 0.183(16) -0.044(9) 0.000 0.000
C74 0.057(7) 0.060(6) 0.053(6) -0.028(5) -0.022(5) -0.016(6)
O1S 0.070(6) 0.062(4) 0.149(7) -0.012(4) 0.006(5) 0.002(4)
N1S 0.26(2) 0.126(10) 0.194(16) 0.007(11) 0.017(13) -0.005(11)
C1S 0.058(11) 0.121(14) 0.63(5) -0.10(2) 0.042(18) -0.004(10)
C2S 0.46(5) 0.59(6) 0.34(4) -0.16(4) -0.32(4) 0.31(5)
C3S 1.43(16) 0.148(19) 0.46(5) -0.18(3) -0.34(8) 0.20(5)
C4S 0.18(2) 0.47(4) 0.139(18) -0.10(2) -0.005(15) -0.11(2)
C5S 0.56(6) 0.32(3) 0.26(3) -0.21(2) 0.07(3) -0.08(4)
O2S 0.036(6) 0.088(7) 0.240(13) 0.092(8) 0.000 0.000
N2S 0.060(13) 0.53(5) 0.30(3) 0.18(3) 0.000 0.000
O1W 0.054(6) 0.088(6) 0.152(9) 0.014(6) 0.000 0.000
O2W 0.091(5) 0.121(5) 0.114(6) 0.019(5) -0.012(4) -0.045(4)
O3W 0.101(6) 0.118(6) 0.189(8) 0.034(5) -0.039(6) 0.030(5)
O4W 0.073(5) 0.102(5) 0.191(8) -0.036(5) -0.024(5) 0.036(4)
O5W 0.188(13) 0.087(7) 0.144(10) -0.012(7) 0.000 0.000
O6W 0.162(11) 0.087(7) 0.148(10) -0.042(7) 0.000 0.000

loop_
_atom_type_symbol
_atom_type_description
_atom_type_scat_dispersion_real
_atom_type_scat_dispersion_imag
_atom_type_scat_source
C C 0.0033 0.0016 'International Tables Vol C Tables 4.2.6.8 and 6.1.1.4'
H H 0.0000 0.0000 'International Tables Vol C Tables 4.2.6.8 and 6.1.1.4'
N N 0.0061 0.0033 'International Tables Vol C Tables 4.2.6.8 and 6.1.1.4'
O O 0.0106 0.0060 'International Tables Vol C Tables 4.2.6.8 and 6.1.1.4'
Cu Cu 0.3201 1.2651 'International Tables Vol C Tables 4.2.6.8 and 6.1.1.4'

loop_
_geom_angle_atom_site_label_1
_geom_angle_atom_site_label_2
_geom_angle_atom_site_label_3
_geom_angle
_geom_angle_site_symmetry_1
_geom_angle_site_symmetry_3
O1 Cu1 O1 168.7(4) . 4_566
O1 Cu1 O9 89.7(3) . .
O1 Cu1 O9 89.4(3) 4_566 .
O1 Cu1 O9 89.4(3) . 4_566
O1 Cu1 O9 89.7(3) 4_566 4_566
O9 Cu1 O9 170.3(4) . 4_566
O1 Cu1 O2S 95.65(19) . .
O1 Cu1 O2S 95.65(19) 4_566 .
O9 Cu1 O2S 94.86(18) . .
O9 Cu1 O2S 94.86(18) 4_566 .
O1 Cu1 Cu2 84.35(19) . .
O1 Cu1 Cu2 84.35(19) 4_566 .
O9 Cu1 Cu2 85.14(18) . .
O9 Cu1 Cu2 85.14(18) 4_566 .
O2S Cu1 Cu2 180.0 . .
O2 Cu2 O2 169.8(4) . 4_566
O2 Cu2 O10 90.3(3) . .
O2 Cu2 O10 88.7(3) 4_566 .
O2 Cu2 O10 88.7(3) . 4_566
O2 Cu2 O10 90.3(3) 4_566 4_566
O10 Cu2 O10 168.2(4) . 4_566
O2 Cu2 O1W 95.11(19) . .
O2 Cu2 O1W 95.11(19) 4_566 .
O10 Cu2 O1W 95.92(18) . .
O10 Cu2 O1W 95.92(18) 4_566 .
O2 Cu2 Cu1 84.89(19) . .
O2 Cu2 Cu1 84.89(19) 4_566 .
O10 Cu2 Cu1 84.08(18) . .
O10 Cu2 Cu1 84.08(18) 4_566 .
O1W Cu2 Cu1 180.0 . .
O13 Cu3 O7 168.8(3) . .
O13 Cu3 O21 88.9(3) . .
O7 Cu3 O21 90.4(3) . .
O13 Cu3 O3 89.1(3) . .
O7 Cu3 O3 89.4(3) . .
O21 Cu3 O3 168.4(3) . .
O13 Cu3 O2W 100.3(3) . .
O7 Cu3 O2W 90.9(3) . .
O21 Cu3 O2W 98.9(3) . .
O3 Cu3 O2W 92.7(3) . .
O13 Cu3 Cu4 85.4(2) . .
O7 Cu3 Cu4 83.4(2) . .
O21 Cu3 Cu4 84.6(2) . .
O3 Cu3 Cu4 83.8(2) . .
O2W Cu3 Cu4 173.3(2) . .
O4 Cu4 O14 90.2(3) . .
O4 Cu4 O8 87.0(3) . .
O14 Cu4 O8 167.9(3) . .
O4 Cu4 O22 169.8(3) . .
O14 Cu4 O22 91.7(3) . .
O8 Cu4 O22 89.0(3) . .
O4 Cu4 O3W 93.1(3) . .
O14 Cu4 O3W 97.7(3) . .
O8 Cu4 O3W 94.2(3) . .
O22 Cu4 O3W 96.5(4) . .
O4 Cu4 Cu3 86.8(2) . .
O14 Cu4 Cu3 82.5(2) . .
O8 Cu4 Cu3 85.7(2) . .
O22 Cu4 Cu3 83.6(3) . .
O3W Cu4 Cu3 179.9(3) . .
O5 Cu5 O23 91.9(3) . .
O5 Cu5 O19 167.7(3) . .
O23 Cu5 O19 88.2(3) . .
O5 Cu5 O11 89.1(3) . .
O23 Cu5 O11 171.0(2) . .
O19 Cu5 O11 89.0(3) . .
O5 Cu5 O1S 100.1(3) . .
O23 Cu5 O1S 89.7(3) . .
O19 Cu5 O1S 92.2(3) . .
O11 Cu5 O1S 99.0(3) . .
O5 Cu5 Cu6 86.08(17) . .
O23 Cu5 Cu6 84.68(18) . .
O19 Cu5 Cu6 81.70(19) . .
O11 Cu5 Cu6 86.43(17) . .
O1S Cu5 Cu6 171.8(2) . .
O20 Cu6 O6 171.4(3) . .
O20 Cu6 O12 90.5(3) . .
O6 Cu6 O12 88.8(3) . .
O20 Cu6 O24 87.1(3) . .
O6 Cu6 O24 91.6(3) . .
O12 Cu6 O24 166.4(2) . .
O20 Cu6 O4W 96.1(3) . .
O6 Cu6 O4W 92.5(3) . .
O12 Cu6 O4W 97.1(3) . .
O24 Cu6 O4W 96.5(3) . .
O20 Cu6 Cu5 87.62(17) . .
O6 Cu6 Cu5 83.77(18) . .
O12 Cu6 Cu5 82.68(16) . .
O24 Cu6 Cu5 83.86(18) . .
O4W Cu6 Cu5 176.2(2) . .
O17 Cu7 O17 88.3(4) . 12
O17 Cu7 O15 88.6(3) . 4_566
O17 Cu7 O15 164.9(3) 12 4_566
O17 Cu7 O15 164.9(3) . 9_566
O17 Cu7 O15 88.6(3) 12 9_566
O15 Cu7 O15 90.5(4) 4_566 9_566
O17 Cu7 O5W 96.8(3) . .
O17 Cu7 O5W 96.8(3) 12 .
O15 Cu7 O5W 98.2(3) 4_566 .
O15 Cu7 O5W 98.2(3) 9_566 .
O17 Cu7 Cu8 83.1(2) . .
O17 Cu7 Cu8 83.1(2) 12 .
O15 Cu7 Cu8 81.9(2) 4_566 .
O15 Cu7 Cu8 81.9(2) 9_566 .
O5W Cu7 Cu8 179.9(3) . .
O16 Cu8 O16 90.4(4) 4_566 9_566
O16 Cu8 O18 88.5(3) 4_566 .
O16 Cu8 O18 170.0(3) 9_566 .
O16 Cu8 O18 170.0(3) 4_566 12
O16 Cu8 O18 88.5(3) 9_566 12
O18 Cu8 O18 90.9(4) . 12
O16 Cu8 O6W 95.4(3) 4_566 .
O16 Cu8 O6W 95.4(3) 9_566 .
O18 Cu8 O6W 94.7(3) . .
O18 Cu8 O6W 94.7(3) 12 .
O16 Cu8 Cu7 85.3(2) 4_566 .
O16 Cu8 Cu7 85.3(2) 9_566 .
O18 Cu8 Cu7 84.7(2) . .
O18 Cu8 Cu7 84.7(2) 12 .
O6W Cu8 Cu7 179.1(3) . .
C11 O1 Cu1 116.9(6) . .
C11 O2 Cu2 117.4(7) . .
C12 O3 Cu3 116.7(6) . .
C12 O4 Cu4 111.3(6) . .
C23 O5 Cu5 120.1(6) . .
C23 O6 Cu6 121.9(6) . .
C24 O7 Cu3 122.4(6) . .
C24 O8 Cu4 119.9(7) . .
C35 O9 Cu1 117.9(6) . .
C35 O10 Cu2 119.9(6) . .
C36 O11 Cu5 115.7(5) . .
C36 O12 Cu6 120.4(5) . .
C47 O13 Cu3 118.8(7) . .
C47 O14 Cu4 121.1(6) . .
C48 O15 Cu7 120.6(7) . 9_566
C48 O16 Cu8 119.1(7) . 9_566
C59 O17 Cu7 120.2(6) . .
C59 O18 Cu8 119.1(6) . .
C60 O19 Cu5 122.0(6) . .
C60 O20 Cu6 122.7(6) . .
C67 O21 Cu3 118.6(8) . .
C67 O22 Cu4 117.9(8) . .
C74 O23 Cu5 118.6(5) . .
C74 O24 Cu6 118.1(6) . .
C9 C1 C2 129.2(10) . .
C1 C2 C3 109.8(11) . .
C1 C2 C11 125.9(9) . .
C3 C2 C11 123.6(10) . .
C4 C3 C2 124.9(11) . .
C3 C4 C10 115.5(11) . .
C10 C5 C6 123.7(11) . .
C7 C6 C5 114.8(11) . .
C8 C7 C6 121.2(10) . .
C8 C7 C12 124.2(9) . .
C6 C7 C12 112.8(10) . .
C7 C8 C9 122.1(9) . .
C1 C9 C10 115.6(11) . .
C1 C9 C8 125.9(10) . .
C10 C9 C8 118.5(11) . .
C9 C10 C5 118.5(11) . .
C9 C10 C4 124.2(11) . .
C5 C10 C4 117.1(12) . .
O2 C11 O1 135.2(9) . .
O2 C11 C2 112.1(9) . .
O1 C11 C2 112.4(9) . .
O3 C12 O4 139.4(10) . .
O3 C12 C7 112.3(8) . .
O4 C12 C7 106.5(9) . .
C14 C13 C21 127.7(10) . .
C13 C14 C15 112.9(12) . .
C13 C14 C23 122.5(10) . .
C15 C14 C23 124.3(11) . .
C16 C15 C14 121.6(10) . .
C15 C16 C22 124.5(11) . .
C18 C17 C22 125.2(11) . .
C17 C18 C19 116.9(10) . .
C20 C19 C18 119.0(10) . .
C20 C19 C24 123.2(10) . .
C18 C19 C24 117.5(11) . .
C19 C20 C21 126.5(10) . .
C20 C21 C13 126.5(10) . .
C20 C21 C22 115.8(11) . .
C13 C21 C22 117.6(11) . .
C17 C22 C16 128.0(12) . .
C17 C22 C21 116.3(11) . .
C16 C22 C21 115.5(12) . .
O6 C23 O5 127.3(9) . .
O6 C23 C14 115.0(10) . .
O5 C23 C14 117.2(11) . .
O8 C24 O7 125.3(9) . .
O8 C24 C19 114.8(9) . .
O7 C24 C19 118.7(9) . .
C26 C25 C33 121.3(8) . .
C25 C26 C27 122.6(8) . .
C25 C26 C35 119.1(8) . .
C27 C26 C35 117.9(9) . .
C26 C27 C28 119.7(9) . .
C34 C28 C27 120.6(9) . .
C30 C29 C34 119.9(8) . .
C29 C30 C31 123.2(9) . .
C32 C31 C30 118.0(9) . .
C32 C31 C36 119.2(8) . .
C30 C31 C36 122.7(8) . .
C31 C32 C33 122.1(8) . .
C32 C33 C25 123.9(8) . .
C32 C33 C34 117.6(8) . .
C25 C33 C34 118.2(8) . .
C28 C34 C29 123.5(9) . .
C28 C34 C33 117.5(8) . .
C29 C34 C33 119.0(9) . .
O10 C35 O9 132.0(8) . .
O10 C35 C26 115.0(8) . .
O9 C35 C26 112.7(8) . .
O12 C36 O11 133.1(7) . .
O12 C36 C31 115.0(7) . .
O11 C36 C31 110.9(8) . .
C38 C37 C45 120.8(12) . .
C37 C38 C39 118.1(13) . .
C37 C38 C47 122.2(13) . .
C39 C38 C47 118.9(12) . .
C40 C39 C38 125.3(13) . .
C39 C40 C46 117.3(13) . .
C42 C41 C46 120.5(13) . .
C41 C42 C43 116.6(12) . .
C44 C43 C42 123.5(12) . .
C44 C43 C48 113.1(12) . .
C42 C43 C48 123.4(11) . .
C43 C44 C45 118.7(11) . .
C46 C45 C37 123.1(11) . .
C46 C45 C44 116.1(11) . .
C37 C45 C44 120.8(12) . .
C45 C46 C41 124.5(12) . .
C45 C46 C40 115.4(12) . .
C41 C46 C40 120.1(16) . .
O14 C47 O13 129.9(9) . .
O14 C47 C38 111.4(11) . .
O13 C47 C38 117.4(11) . .
O16 C48 O15 132.8(11) . .
O16 C48 C43 118.1(9) . .
O15 C48 C43 109.1(11) . .
C50 C49 C57 122.1(9) . .
C51 C50 C49 121.2(12) . .
C51 C50 C59 121.1(12) . .
C49 C50 C59 117.6(9) . .
C50 C51 C52 120.1(11) . .
C58 C52 C51 119.0(10) . .
C54 C53 C58 120.6(10) . .
C53 C54 C55 125.5(10) . .
C56 C55 C54 114.7(9) . .
C56 C55 C60 119.9(9) . .
C54 C55 C60 125.0(10) . .
C57 C56 C55 120.9(9) . .
C56 C57 C58 124.0(10) . .
C56 C57 C49 122.8(10) . .
C58 C57 C49 113.2(10) . .
C52 C58 C57 124.4(10) . .
C52 C58 C53 121.3(11) . .
C57 C58 C53 114.3(12) . .
O18 C59 O17 131.6(9) . .
O18 C59 C50 115.8(9) . .
O17 C59 C50 111.9(8) . .
O20 C60 O19 124.6(9) . .
O20 C60 C55 122.4(10) . .
O19 C60 C55 112.5(9) . .
C62 C61 C66 119.5(11) . .
C61 C62 C63 121.0(11) . .
C61 C62 C67 115.4(11) . .
C63 C62 C67 122.6(12) . .
C64 C63 C62 123.4(13) . .
C63 C64 C65 118.5(14) . .
C66 C65 C64 117.7(11) . .
C66 C65 C64 117.7(11) . 12
C64 C65 C64 124(2) . 12
C65 C66 C61 119.5(7) . .
C65 C66 C61 119.5(7) . 12
C61 C66 C61 121.0(14) . 12
O22 C67 O21 131.4(11) . .
O22 C67 C62 114.2(10) . .
O21 C67 C62 112.1(11) . .
C69 C68 C73 124.0(9) . .
C70 C69 C68 117.2(10) . .
C70 C69 C74 120.5(10) . .
C68 C69 C74 121.6(9) . .
C71 C70 C69 122.3(12) . .
C70 C71 C72 120.7(12) . .
C73 C72 C71 117.4(9) . 12
C73 C72 C71 117.4(9) . .
C71 C72 C71 125.2(18) 12 .
C72 C73 C68 118.3(6) . 12
C72 C73 C68 118.3(6) . .
C68 C73 C68 122.9(12) 12 .
O24 C74 O23 131.9(8) . .
O24 C74 C69 112.9(9) . .
O23 C74 C69 112.8(8) . .
C1S O1S Cu5 112.8(9) . .
C1S N1S C4S 114.9(15) . .
C1S N1S C2S 97.7(19) . .
C4S N1S C2S 147(2) . .
O1S C1S N1S 142.0(18) . .
N1S C2S C3S 97(2) . .
N1S C4S C5S 99.3(18) . .
C6S O2S C6S 66(2) 4_566 .
C6S O2S Cu1 147.1(10) 4_566 .
C6S O2S Cu1 147.1(10) . .
C6S N2S C6S 52.2(15) . 4_566
C6S N2S C7S 144.6(18) . 4_566
C6S N2S C7S 92.5(13) 4_566 4_566
C6S N2S C7S 92.5(13) . .
C6S N2S C7S 144.6(18) 4_566 .
C7S N2S C7S 123(3) 4_566 .
O2S C6S C6S 57.1(10) . 4_566
O2S C6S N2S 121.0(17) . .
C6S C6S N2S 63.9(8) 4_566 .

loop_
_geom_bond_atom_site_label_1
_geom_bond_atom_site_label_2
_geom_bond_distance
_geom_bond_site_symmetry_2
Cu1 O1 1.907(9) .
Cu1 O1 1.907(9) 4_566
Cu1 O9 1.956(6) .
Cu1 O9 1.956(6) 4_566
Cu1 O2S 2.145(9) .
Cu1 Cu2 2.644(2) .
Cu2 O2 1.907(8) .
Cu2 O2 1.907(8) 4_566
Cu2 O10 1.951(6) .
Cu2 O10 1.951(6) 4_566
Cu2 O1W 2.180(9) .
Cu3 O13 1.929(7) .
Cu3 O7 1.945(8) .
Cu3 O21 1.950(7) .
Cu3 O3 1.971(7) .
Cu3 O2W 2.199(7) .
Cu3 Cu4 2.6461(18) .
Cu4 O4 1.949(7) .
Cu4 O14 1.965(7) .
Cu4 O8 1.972(7) .
Cu4 O22 1.976(7) .
Cu4 O3W 2.219(7) .
Cu5 O5 1.844(8) .
Cu5 O23 1.935(6) .
Cu5 O19 1.954(8) .
Cu5 O11 1.974(6) .
Cu5 O1S 2.140(7) .
Cu5 Cu6 2.6420(14) .
Cu6 O20 1.853(8) .
Cu6 O6 1.874(9) .
Cu6 O12 1.966(6) .
Cu6 O24 1.968(6) .
Cu6 O4W 2.196(6) .
Cu7 O17 1.976(7) .
Cu7 O17 1.976(7) 12
Cu7 O15 2.000(7) 4_566
Cu7 O15 2.000(7) 9_566
Cu7 O5W 2.106(11) .
Cu7 Cu8 2.656(3) .
Cu8 O16 1.953(7) 4_566
Cu8 O16 1.953(7) 9_566
Cu8 O18 1.968(7) .
Cu8 O18 1.968(6) 12
Cu8 O6W 2.243(10) .
O1 C11 1.269(10) .
O2 C11 1.205(10) .
O3 C12 1.155(9) .
O4 C12 1.326(10) .
O5 C23 1.301(11) .
O6 C23 1.284(12) .
O7 C24 1.295(10) .
O8 C24 1.275(10) .
O9 C35 1.260(9) .
O10 C35 1.234(9) .
O11 C36 1.249(9) .
O12 C36 1.228(9) .
O13 C47 1.237(12) .
O14 C47 1.233(11) .
O15 C48 1.208(10) .
O15 Cu7 2.000(7) 9_566
O16 C48 1.207(11) .
O16 Cu8 1.953(7) 9_566
O17 C59 1.238(9) .
O18 C59 1.215(8) .
O19 C60 1.335(11) .
O20 C60 1.252(10) .
O21 C67 1.255(11) .
O22 C67 1.220(11) .
O23 C74 1.256(10) .
O24 C74 1.213(9) .
C1 C9 1.366(12) .
C1 C2 1.425(13) .
C2 C3 1.464(15) .
C2 C11 1.534(13) .
C3 C4 1.405(16) .
C4 C10 1.418(15) .
C5 C10 1.386(14) .
C5 C6 1.443(15) .
C6 C7 1.393(13) .
C7 C8 1.359(12) .
C7 C12 1.634(13) .
C8 C9 1.420(13) .
C9 C10 1.377(14) .
C13 C14 1.393(13) .
C13 C21 1.413(12) .
C14 C15 1.466(14) .
C14 C23 1.500(13) .
C15 C16 1.392(14) .
C16 C22 1.403(14) .
C17 C18 1.354(13) .
C17 C22 1.388(13) .
C18 C19 1.434(12) .
C19 C20 1.324(12) .
C19 C24 1.481(12) .
C20 C21 1.366(12) .
C21 C22 1.478(13) .
C25 C26 1.319(11) .
C25 C33 1.418(11) .
C26 C27 1.372(11) .
C26 C35 1.581(11) .
C27 C28 1.406(12) .
C28 C34 1.403(12) .
C29 C30 1.340(11) .
C29 C34 1.434(12) .
C30 C31 1.423(11) .
C31 C32 1.395(11) .
C31 C36 1.554(11) .
C32 C33 1.413(11) .
C33 C34 1.463(11) .
C37 C38 1.369(13) .
C37 C45 1.412(13) .
C38 C39 1.404(15) .
C38 C47 1.515(15) .
C39 C40 1.365(15) .
C40 C46 1.524(15) .
C41 C42 1.341(14) .
C41 C46 1.426(14) .
C42 C43 1.497(15) .
C43 C44 1.381(13) .
C43 C48 1.585(15) .
C44 C45 1.458(13) .
C45 C46 1.408(14) .
C49 C50 1.378(12) .
C49 C57 1.501(12) .
C50 C51 1.363(12) .
C50 C59 1.539(13) .
C51 C52 1.434(13) .
C52 C58 1.391(13) .
C53 C54 1.339(12) .
C53 C58 1.461(14) .
C54 C55 1.423(11) .
C55 C56 1.414(12) .
C55 C60 1.467(12) .
C56 C57 1.396(11) .
C57 C58 1.411(12) .
C61 C62 1.359(13) .
C61 C66 1.439(11) .
C62 C63 1.400(14) .
C62 C67 1.582(15) .
C63 C64 1.333(15) .
C64 C65 1.487(14) .
C65 C66 1.44(2) .
C65 C64 1.487(14) 12
C66 C61 1.439(11) 12
C68 C69 1.372(12) .
C68 C73 1.412(10) .
C69 C70 1.368(14) .
C69 C74 1.539(13) .
C70 C71 1.352(15) .
C71 C72 1.464(13) .
C72 C73 1.374(19) .
C72 C71 1.464(13) 12
C73 C68 1.412(10) 12
O1S C1S 1.179(9) .
N1S C1S 1.433(9) .
N1S C4S 1.458(9) .
N1S C2S 1.466(10) .
C2S C3S 1.541(10) .
C4S C5S 1.543(10) .
O2S C6S 1.188(9) 4_566
O2S C6S 1.188(9) .
N2S C6S 1.464(9) .
N2S C6S 1.464(9) 4_566
N2S C7S 1.481(10) 4_566
N2S C7S 1.481(10) .
C6S C6S 1.29(4) 4_566

loop_
_geom_torsion_atom_site_label_1
_geom_torsion_atom_site_label_2
_geom_torsion_atom_site_label_3
_geom_torsion_atom_site_label_4
_geom_torsion
_geom_torsion_site_symmetry_1
_geom_torsion_site_symmetry_4
O1 Cu1 Cu2 O2 0.4(3) . .
O1 Cu1 Cu2 O2 -179.6(3) 4_566 .
O9 Cu1 Cu2 O2 90.6(3) . .
O9 Cu1 Cu2 O2 -89.4(3) 4_566 .
O2S Cu1 Cu2 O2 0(17) . .
O1 Cu1 Cu2 O2 -179.6(3) . 4_566
O1 Cu1 Cu2 O2 0.4(3) 4_566 4_566
O9 Cu1 Cu2 O2 -89.4(3) . 4_566
O9 Cu1 Cu2 O2 90.6(3) 4_566 4_566
O2S Cu1 Cu2 O2 0(17) . 4_566
O1 Cu1 Cu2 O10 -90.3(3) . .
O1 Cu1 Cu2 O10 89.7(3) 4_566 .
O9 Cu1 Cu2 O10 -0.2(3) . .
O9 Cu1 Cu2 O10 179.8(3) 4_566 .
O2S Cu1 Cu2 O10 0(22) . .
O1 Cu1 Cu2 O10 89.7(3) . 4_566
O1 Cu1 Cu2 O10 -90.3(3) 4_566 4_566
O9 Cu1 Cu2 O10 179.8(3) . 4_566
O9 Cu1 Cu2 O10 -0.2(3) 4_566 4_566
O2S Cu1 Cu2 O10 0(22) . 4_566
O1 Cu1 Cu2 O1W 0(85) . .
O1 Cu1 Cu2 O1W 0(61) 4_566 .
O9 Cu1 Cu2 O1W 0(100) . .
O9 Cu1 Cu2 O1W 0(25) 4_566 .
O2S Cu1 Cu2 O1W 0(24) . .
O13 Cu3 Cu4 O4 86.5(3) . .
O7 Cu3 Cu4 O4 -93.2(3) . .
O21 Cu3 Cu4 O4 175.8(3) . .
O3 Cu3 Cu4 O4 -3.1(3) . .
O2W Cu3 Cu4 O4 -62.0(15) . .
O13 Cu3 Cu4 O14 -4.1(3) . .
O7 Cu3 Cu4 O14 176.2(3) . .
O21 Cu3 Cu4 O14 85.2(3) . .
O3 Cu3 Cu4 O14 -93.7(3) . .
O2W Cu3 Cu4 O14 -152.6(15) . .
O13 Cu3 Cu4 O8 173.8(3) . .
O7 Cu3 Cu4 O8 -5.9(3) . .
O21 Cu3 Cu4 O8 -96.9(3) . .
O3 Cu3 Cu4 O8 84.2(3) . .
O2W Cu3 Cu4 O8 25.2(15) . .
O13 Cu3 Cu4 O22 -96.7(3) . .
O7 Cu3 Cu4 O22 83.6(3) . .
O21 Cu3 Cu4 O22 -7.4(3) . .
O3 Cu3 Cu4 O22 173.7(3) . .
O2W Cu3 Cu4 O22 114.8(15) . .
O13 Cu3 Cu4 O3W 147(100) . .
O7 Cu3 Cu4 O3W -33(100) . .
O21 Cu3 Cu4 O3W -124(100) . .
O3 Cu3 Cu4 O3W 57(100) . .
O2W Cu3 Cu4 O3W -2(100) . .
O5 Cu5 Cu6 O20 -176.1(3) . .
O23 Cu5 Cu6 O20 -83.8(3) . .
O19 Cu5 Cu6 O20 5.2(3) . .
O11 Cu5 Cu6 O20 94.7(3) . .
O1S Cu5 Cu6 O20 -37.2(15) . .
O5 Cu5 Cu6 O6 3.6(3) . .
O23 Cu5 Cu6 O6 95.8(3) . .
O19 Cu5 Cu6 O6 -175.2(3) . .
O11 Cu5 Cu6 O6 -85.7(3) . .
O1S Cu5 Cu6 O6 142.4(15) . .
O5 Cu5 Cu6 O12 93.2(3) . .
O23 Cu5 Cu6 O12 -174.6(3) . .
O19 Cu5 Cu6 O12 -85.6(3) . .
O11 Cu5 Cu6 O12 3.9(3) . .
O1S Cu5 Cu6 O12 -128.0(15) . .
O5 Cu5 Cu6 O24 -88.7(3) . .
O23 Cu5 Cu6 O24 3.5(3) . .
O19 Cu5 Cu6 O24 92.5(3) . .
O11 Cu5 Cu6 O24 -178.0(3) . .
O1S Cu5 Cu6 O24 50.2(15) . .
O5 Cu5 Cu6 O4W 7(3) . .
O23 Cu5 Cu6 O4W 99(3) . .
O19 Cu5 Cu6 O4W -172(3) . .
O11 Cu5 Cu6 O4W -82(3) . .
O1S Cu5 Cu6 O4W 146(3) . .
O17 Cu7 Cu8 O16 90.1(3) . 4_566
O17 Cu7 Cu8 O16 179.2(3) 12 4_566
O15 Cu7 Cu8 O16 0.5(3) 4_566 4_566
O15 Cu7 Cu8 O16 -91.2(3) 9_566 4_566
O5W Cu7 Cu8 O16 135(100) . 4_566
O17 Cu7 Cu8 O16 -179.2(3) . 9_566
O17 Cu7 Cu8 O16 -90.0(3) 12 9_566
O15 Cu7 Cu8 O16 91.2(3) 4_566 9_566
O15 Cu7 Cu8 O16 -0.5(3) 9_566 9_566
O5W Cu7 Cu8 O16 -135(100) . 9_566
O17 Cu7 Cu8 O18 1.1(3) . .
O17 Cu7 Cu8 O18 90.3(3) 12 .
O15 Cu7 Cu8 O18 -88.5(3) 4_566 .
O15 Cu7 Cu8 O18 179.8(3) 9_566 .
O5W Cu7 Cu8 O18 46(100) . .
O17 Cu7 Cu8 O18 -90.3(3) . 12
O17 Cu7 Cu8 O18 -1.1(3) 12 12
O15 Cu7 Cu8 O18 -179.8(3) 4_566 12
O15 Cu7 Cu8 O18 88.5(3) 9_566 12
O5W Cu7 Cu8 O18 -46(100) . 12
O17 Cu7 Cu8 O6W -44.6(2) . .
O17 Cu7 Cu8 O6W 44.6(2) 12 .
O15 Cu7 Cu8 O6W -134.1(2) 4_566 .
O15 Cu7 Cu8 O6W 134.1(2) 9_566 .
O5W Cu7 Cu8 O6W 0(100) . .
O1 Cu1 O1 C11 5.0(6) 4_566 .
O9 Cu1 O1 C11 -80.2(6) . .
O9 Cu1 O1 C11 90.2(7) 4_566 .
O2S Cu1 O1 C11 -175.0(6) . .
Cu2 Cu1 O1 C11 5.0(6) . .
O2 Cu2 O2 C11 -6.2(7) 4_566 .
O10 Cu2 O2 C11 77.8(7) . .
O10 Cu2 O2 C11 -90.4(7) 4_566 .
O1W Cu2 O2 C11 173.8(7) . .
Cu1 Cu2 O2 C11 -6.2(7) . .
O13 Cu3 O3 C12 -89.1(8) . .
O7 Cu3 O3 C12 79.9(8) . .
O21 Cu3 O3 C12 -9(2) . .
O2W Cu3 O3 C12 170.7(8) . .
Cu4 Cu3 O3 C12 -3.6(7) . .
O14 Cu4 O4 C12 91.3(6) . .
O8 Cu4 O4 C12 -76.9(6) . .
O22 Cu4 O4 C12 -9(2) . .
O3W Cu4 O4 C12 -171.0(6) . .
Cu3 Cu4 O4 C12 8.9(5) . .
O23 Cu5 O5 C23 -92.8(6) . .
O19 Cu5 O5 C23 -2.7(16) . .
O11 Cu5 O5 C23 78.2(6) . .
O1S Cu5 O5 C23 177.2(6) . .
Cu6 Cu5 O5 C23 -8.3(6) . .
O20 Cu6 O6 C23 3(2) . .
O12 Cu6 O6 C23 -82.2(7) . .
O24 Cu6 O6 C23 84.2(7) . .
O4W Cu6 O6 C23 -179.2(7) . .
Cu5 Cu6 O6 C23 0.6(6) . .
O13 Cu3 O7 C24 14.1(19) . .
O21 Cu3 O7 C24 100.3(8) . .
O3 Cu3 O7 C24 -68.0(8) . .
O2W Cu3 O7 C24 -160.7(8) . .
Cu4 Cu3 O7 C24 15.8(7) . .
O4 Cu4 O8 C24 85.0(8) . .
O14 Cu4 O8 C24 8.1(19) . .
O22 Cu4 O8 C24 -85.7(8) . .
O3W Cu4 O8 C24 177.9(8) . .
Cu3 Cu4 O8 C24 -2.0(7) . .
O1 Cu1 O9 C35 79.6(7) . .
O1 Cu1 O9 C35 -89.2(7) 4_566 .
O9 Cu1 O9 C35 -4.8(6) 4_566 .
O2S Cu1 O9 C35 175.2(6) . .
Cu2 Cu1 O9 C35 -4.8(6) . .
O2 Cu2 O10 C35 -79.4(7) . .
O2 Cu2 O10 C35 90.4(7) 4_566 .
O10 Cu2 O10 C35 5.4(7) 4_566 .
O1W Cu2 O10 C35 -174.6(7) . .
Cu1 Cu2 O10 C35 5.4(7) . .
O5 Cu5 O11 C36 -84.6(6) . .
O23 Cu5 O11 C36 11(2) . .
O19 Cu5 O11 C36 83.3(7) . .
O1S Cu5 O11 C36 175.4(6) . .
Cu6 Cu5 O11 C36 1.5(6) . .
O20 Cu6 O12 C36 -98.1(7) . .
O6 Cu6 O12 C36 73.3(7) . .
O24 Cu6 O12 C36 -18.5(18) . .
O4W Cu6 O12 C36 165.6(7) . .
Cu5 Cu6 O12 C36 -10.6(7) . .
O7 Cu3 O13 C47 14.0(19) . .
O21 Cu3 O13 C47 -72.4(8) . .
O3 Cu3 O13 C47 96.1(8) . .
O2W Cu3 O13 C47 -171.3(7) . .
Cu4 Cu3 O13 C47 12.2(7) . .
O4 Cu4 O14 C47 -89.7(8) . .
O8 Cu4 O14 C47 -13.2(19) . .
O22 Cu4 O14 C47 80.3(9) . .
O3W Cu4 O14 C47 177.1(8) . .
Cu3 Cu4 O14 C47 -3.0(8) . .
O17 Cu7 O17 C59 -78.6(7) 12 .
O15 Cu7 O17 C59 86.6(7) 4_566 .
O15 Cu7 O17 C59 -0.2(15) 9_566 .
O5W Cu7 O17 C59 -175.3(7) . .
Cu8 Cu7 O17 C59 4.6(6) . .
O16 Cu8 O18 C59 -92.6(7) 4_566 .
O16 Cu8 O18 C59 -9(2) 9_566 .
O18 Cu8 O18 C59 77.4(7) 12 .
O6W Cu8 O18 C59 172.1(7) . .
Cu7 Cu8 O18 C59 -7.2(6) . .
O5 Cu5 O19 C60 -16.6(17) . .
O23 Cu5 O19 C60 73.9(7) . .
O11 Cu5 O19 C60 -97.5(7) . .
O1S Cu5 O19 C60 163.5(7) . .
Cu6 Cu5 O19 C60 -11.0(6) . .
O6 Cu6 O20 C60 -3(2) . .
O12 Cu6 O20 C60 82.3(7) . .
O24 Cu6 O20 C60 -84.3(7) . .
O4W Cu6 O20 C60 179.4(7) . .
Cu5 Cu6 O20 C60 -0.4(6) . .
O13 Cu3 O21 C67 85.3(8) . .
O7 Cu3 O21 C67 -83.6(8) . .
O3 Cu3 O21 C67 5(2) . .
O2W Cu3 O21 C67 -174.5(8) . .
Cu4 Cu3 O21 C67 -0.2(8) . .
O4 Cu4 O22 C67 36(2) . .
O14 Cu4 O22 C67 -65.1(9) . .
O8 Cu4 O22 C67 102.9(9) . .
O3W Cu4 O22 C67 -163.0(8) . .
Cu3 Cu4 O22 C67 17.1(8) . .
O5 Cu5 O23 C74 90.1(7) . .
O19 Cu5 O23 C74 -77.6(7) . .
O11 Cu5 O23 C74 -6(2) . .
O1S Cu5 O23 C74 -169.9(7) . .
Cu6 Cu5 O23 C74 4.2(7) . .
O20 Cu6 O24 C74 75.5(7) . .
O6 Cu6 O24 C74 -96.0(8) . .
O12 Cu6 O24 C74 -4.6(19) . .
O4W Cu6 O24 C74 171.3(7) . .
Cu5 Cu6 O24 C74 -12.4(7) . .
C9 C1 C2 C3 -4.5(18) . .
C9 C1 C2 C11 165.9(11) . .
C1 C2 C3 C4 10(2) . .
C11 C2 C3 C4 -160.4(15) . .
C2 C3 C4 C10 -11(3) . .
C10 C5 C6 C7 -2(3) . .
C5 C6 C7 C8 11(2) . .
C5 C6 C7 C12 176.3(13) . .
C6 C7 C8 C9 -12.2(19) . .
C12 C7 C8 C9 -176.1(10) . .
C2 C1 C9 C10 -0.4(19) . .
C2 C1 C9 C8 -179.7(11) . .
C7 C8 C9 C1 -176.6(11) . .
C7 C8 C9 C10 4.2(19) . .
C1 C9 C10 C5 -175.0(14) . .
C8 C9 C10 C5 4(2) . .
C1 C9 C10 C4 1(2) . .
C8 C9 C10 C4 179.9(15) . .
C6 C5 C10 C9 -5(3) . .
C6 C5 C10 C4 178.9(18) . .
C3 C4 C10 C9 5(3) . .
C3 C4 C10 C5 -179.8(18) . .
Cu2 O2 C11 O1 15.1(16) . .
Cu2 O2 C11 C2 -173.0(6) . .
Cu1 O1 C11 O2 -14.5(16) . .
Cu1 O1 C11 C2 173.7(6) . .
C1 C2 C11 O2 9.4(15) . .
C3 C2 C11 O2 178.6(11) . .
C1 C2 C11 O1 -176.8(9) . .
C3 C2 C11 O1 -7.6(15) . .
Cu3 O3 C12 O4 16.8(17) . .
Cu3 O3 C12 C7 178.7(6) . .
Cu4 O4 C12 O3 -19.9(16) . .
Cu4 O4 C12 C7 177.6(6) . .
C8 C7 C12 O3 -173.8(11) . .
C6 C7 C12 O3 21.2(15) . .
C8 C7 C12 O4 -5.9(14) . .
C6 C7 C12 O4 -171.0(10) . .
C21 C13 C14 C15 1.1(13) . .
C21 C13 C14 C23 -173.0(9) . .
C13 C14 C15 C16 0.4(13) . .
C23 C14 C15 C16 174.3(10) . .
C14 C15 C16 C22 -3.8(18) . .
C22 C17 C18 C19 4.7(19) . .
C17 C18 C19 C20 -1.9(16) . .
C17 C18 C19 C24 -175.3(10) . .
C18 C19 C20 C21 -0.1(16) . .
C24 C19 C20 C21 173.0(9) . .
C19 C20 C21 C13 -177.9(10) . .
C19 C20 C21 C22 -0.4(14) . .
C14 C13 C21 C20 178.1(9) . .
C14 C13 C21 C22 0.6(14) . .
C18 C17 C22 C16 179.7(12) . .
C18 C17 C22 C21 -5.2(17) . .
C15 C16 C22 C17 -179.5(11) . .
C15 C16 C22 C21 5.4(16) . .
C20 C21 C22 C17 2.8(13) . .
C13 C21 C22 C17 -179.4(9) . .
C20 C21 C22 C16 178.5(9) . .
C13 C21 C22 C16 -3.7(13) . .
Cu6 O6 C23 O5 -7.6(12) . .
Cu6 O6 C23 C14 -179.2(5) . .
Cu5 O5 C23 O6 12.2(12) . .
Cu5 O5 C23 C14 -176.4(5) . .
C13 C14 C23 O6 -8.0(12) . .
C15 C14 C23 O6 178.6(8) . .
C13 C14 C23 O5 179.6(7) . .
C15 C14 C23 O5 6.2(13) . .
Cu4 O8 C24 O7 15.3(14) . .
Cu4 O8 C24 C19 -177.2(6) . .
Cu3 O7 C24 O8 -23.8(14) . .
Cu3 O7 C24 C19 169.2(6) . .
C20 C19 C24 O8 10.5(15) . .
C18 C19 C24 O8 -176.3(9) . .
C20 C19 C24 O7 178.9(10) . .
C18 C19 C24 O7 -8.0(15) . .
C33 C25 C26 C27 -1.1(17) . .
C33 C25 C26 C35 -174.1(9) . .
C25 C26 C27 C28 0.4(17) . .
C35 C26 C27 C28 173.5(9) . .
C26 C27 C28 C34 -0.5(16) . .
C34 C29 C30 C31 1.0(16) . .
C29 C30 C31 C32 0.8(16) . .
C29 C30 C31 C36 -175.2(9) . .
C30 C31 C32 C33 -0.4(16) . .
C36 C31 C32 C33 175.8(9) . .
C31 C32 C33 C25 -175.9(10) . .
C31 C32 C33 C34 -1.6(16) . .
C26 C25 C33 C32 176.1(10) . .
C26 C25 C33 C34 1.9(16) . .
C27 C28 C34 C29 -178.5(10) . .
C27 C28 C34 C33 1.2(15) . .
C30 C29 C34 C28 176.8(10) . .
C30 C29 C34 C33 -3.0(16) . .
C32 C33 C34 C28 -176.5(10) . .
C25 C33 C34 C28 -1.9(15) . .
C32 C33 C34 C29 3.3(15) . .
C25 C33 C34 C29 177.9(9) . .
Cu2 O10 C35 O9 -12.8(15) . .
Cu2 O10 C35 C26 174.3(5) . .
Cu1 O9 C35 O10 12.3(14) . .
Cu1 O9 C35 C26 -174.6(5) . .
C25 C26 C35 O10 -5.3(13) . .
C27 C26 C35 O10 -178.7(9) . .
C25 C26 C35 O9 -179.6(9) . .
C27 C26 C35 O9 7.0(13) . .
Cu6 O12 C36 O11 18.1(15) . .
Cu6 O12 C36 C31 -174.6(6) . .
Cu5 O11 C36 O12 -12.4(14) . .
Cu5 O11 C36 C31 179.8(6) . .
C32 C31 C36 O12 6.2(14) . .
C30 C31 C36 O12 -177.9(9) . .
C32 C31 C36 O11 176.3(9) . .
C30 C31 C36 O11 -7.7(13) . .
C45 C37 C38 C39 0.9(16) . .
C45 C37 C38 C47 171.4(9) . .
C37 C38 C39 C40 -0.4(19) . .
C47 C38 C39 C40 -171.2(12) . .
C38 C39 C40 C46 0(2) . .
C46 C41 C42 C43 -4(2) . .
C41 C42 C43 C44 1.1(19) . .
C41 C42 C43 C48 -177.7(11) . .
C42 C43 C44 C45 1.6(16) . .
C48 C43 C44 C45 -179.5(8) . .
C38 C37 C45 C46 -1.0(16) . .
C38 C37 C45 C44 -179.5(9) . .
C43 C44 C45 C46 -1.0(14) . .
C43 C44 C45 C37 177.5(9) . .
C37 C45 C46 C41 179.3(11) . .
C44 C45 C46 C41 -2.2(17) . .
C37 C45 C46 C40 0.5(16) . .
C44 C45 C46 C40 179.0(9) . .
C42 C41 C46 C45 5(2) . .
C42 C41 C46 C40 -176.2(12) . .
C39 C40 C46 C45 0.0(17) . .
C39 C40 C46 C41 -178.8(12) . .
Cu4 O14 C47 O13 15.5(16) . .
Cu4 O14 C47 C38 -178.2(6) . .
Cu3 O13 C47 O14 -20.7(16) . .
Cu3 O13 C47 C38 173.6(7) . .
C37 C38 C47 O14 12.1(15) . .
C39 C38 C47 O14 -177.4(10) . .
C37 C38 C47 O13 -179.6(10) . .
C39 C38 C47 O13 -9.2(15) . .
Cu8 O16 C48 O15 -7.6(17) 9_566 .
Cu8 O16 C48 C43 175.7(6) 9_566 .
Cu7 O15 C48 O16 8.4(17) 9_566 .
Cu7 O15 C48 C43 -174.7(6) 9_566 .
C44 C43 C48 O16 -5.6(14) . .
C42 C43 C48 O16 173.3(10) . .
C44 C43 C48 O15 176.9(9) . .
C42 C43 C48 O15 -4.1(14) . .
C57 C49 C50 C51 -3.7(15) . .
C57 C49 C50 C59 174.3(8) . .
C49 C50 C51 C52 1.1(15) . .
C59 C50 C51 C52 -176.8(9) . .
C50 C51 C52 C58 1.0(16) . .
C58 C53 C54 C55 2.3(16) . .
C53 C54 C55 C56 0.3(14) . .
C53 C54 C55 C60 172.9(9) . .
C54 C55 C56 C57 -2.3(12) . .
C60 C55 C56 C57 -175.3(8) . .
C55 C56 C57 C58 1.8(14) . .
C55 C56 C57 C49 -178.8(8) . .
C50 C49 C57 C56 -175.7(9) . .
C50 C49 C57 C58 3.8(13) . .
C51 C52 C58 C57 -0.5(16) . .
C51 C52 C58 C53 176.3(9) . .
C56 C57 C58 C52 177.8(10) . .
C49 C57 C58 C52 -1.7(14) . .
C56 C57 C58 C53 0.7(14) . .
C49 C57 C58 C53 -178.8(8) . .
C54 C53 C58 C52 -179.8(10) . .
C54 C53 C58 C57 -2.7(14) . .
Cu8 O18 C59 O17 15.2(13) . .
Cu8 O18 C59 C50 -175.4(6) . .
Cu7 O17 C59 O18 -13.8(14) . .
Cu7 O17 C59 C50 176.5(5) . .
C51 C50 C59 O18 -170.9(9) . .
C49 C50 C59 O18 11.1(12) . .
C51 C50 C59 O17 0.6(13) . .
C49 C50 C59 O17 -177.4(8) . .
Cu6 O20 C60 O19 -8.3(12) . .
Cu6 O20 C60 C55 -179.2(6) . .
Cu5 O19 C60 O20 15.2(12) . .
Cu5 O19 C60 C55 -173.1(5) . .
C56 C55 C60 O20 -7.8(12) . .
C54 C55 C60 O20 179.9(8) . .
C56 C55 C60 O19 -179.7(7) . .
C54 C55 C60 O19 8.0(12) . .
C66 C61 C62 C63 -5.7(19) . .
C66 C61 C62 C67 -174.3(11) . .
C61 C62 C63 C64 5(2) . .
C67 C62 C63 C64 172.7(12) . .
C62 C63 C64 C65 0(2) . .
C63 C64 C65 C66 -3(2) . .
C63 C64 C65 C64 -178.0(11) . 12
C64 C65 C66 C61 3(2) . .
C64 C65 C66 C61 177.5(13) 12 .
C64 C65 C66 C61 -177.5(13) . 12
C64 C65 C66 C61 -3(2) 12 12
C62 C61 C66 C65 2(2) . .
C62 C61 C66 C61 -178.0(10) . 12
Cu4 O22 C67 O21 -26.4(17) . .
Cu4 O22 C67 C62 172.8(6) . .
Cu3 O21 C67 O22 16.6(17) . .
Cu3 O21 C67 C62 177.7(7) . .
C61 C62 C67 O22 -19.1(16) . .
C63 C62 C67 O22 172.5(11) . .
C61 C62 C67 O21 176.3(10) . .
C63 C62 C67 O21 7.9(16) . .
C73 C68 C69 C70 4(2) . .
C73 C68 C69 C74 173.6(12) . .
C68 C69 C70 C71 -1(2) . .
C74 C69 C70 C71 -171.0(14) . .
C69 C70 C71 C72 -1(3) . .
C70 C71 C72 C73 0(3) . .
C70 C71 C72 C71 177.0(14) . 12
C71 C72 C73 C68 -2(3) 12 12
C71 C72 C73 C68 174.7(16) . 12
C71 C72 C73 C68 -174.7(16) 12 .
C71 C72 C73 C68 2(3) . .
C69 C68 C73 C72 -4(2) . .
C69 C68 C73 C68 -176.4(10) . 12
Cu6 O24 C74 O23 23.1(15) . .
Cu6 O24 C74 C69 -176.1(6) . .
Cu5 O23 C74 O24 -18.4(15) . .
Cu5 O23 C74 C69 -179.2(6) . .
C70 C69 C74 O24 -176.7(12) . .
C68 C69 C74 O24 13.5(15) . .
C70 C69 C74 O23 -12.1(16) . .
C68 C69 C74 O23 178.1(10) . .
O5 Cu5 O1S C1S 140.9(12) . .
O23 Cu5 O1S C1S 49.0(12) . .
O19 Cu5 O1S C1S -39.1(12) . .
O11 Cu5 O1S C1S -128.5(12) . .
Cu6 Cu5 O1S C1S 3(2) . .
Cu5 O1S C1S N1S -159(2) . .
C4S N1S C1S O1S -167(2) . .
C2S N1S C1S O1S 14(3) . .
C1S N1S C2S C3S -73(2) . .
C4S N1S C2S C3S 109(4) . .
C1S N1S C4S C5S -118(2) . .
C2S N1S C4S C5S 59(4) . .
O1 Cu1 O2S C6S -48(3) . 4_566
O1 Cu1 O2S C6S 132(3) 4_566 4_566
O9 Cu1 O2S C6S -138(3) . 4_566
O9 Cu1 O2S C6S 42(3) 4_566 4_566
Cu2 Cu1 O2S C6S 0(52) . 4_566
O1 Cu1 O2S C6S 132(3) . .
O1 Cu1 O2S C6S -48(3) 4_566 .
O9 Cu1 O2S C6S 42(3) . .
O9 Cu1 O2S C6S -138(3) 4_566 .
Cu2 Cu1 O2S C6S 0(100) . .
Cu1 O2S C6S C6S 180.000(13) . 4_566
C6S O2S C6S N2S 0.000(10) 4_566 .
Cu1 O2S C6S N2S 180.000(1) . .
C6S N2S C6S O2S 0.000(10) 4_566 .
C7S N2S C6S O2S 4(4) 4_566 .
C7S N2S C6S O2S -178(2) . .
C7S N2S C6S C6S 4(4) 4_566 4_566
C7S N2S C6S C6S -178(2) . 4_566
